data_7711366
loop_
_publ_author_name
'Mi, Pinhong'
'Chen, Lixi'
'Li, Xiaoqi'
'Wang, Xia'
'Li, Guodong'
'Cheng, Liwei'
'Lu, Junhao'
'Zhang, Hailong'
'Wang, Yanlong'
'Wang, Shuao'

_publ_section_title
;
 Enhanced Xe/Kr separation via the pore size confinement effect of a
 microporous thorium-based metal-organic framework
;
_journal_name_full 'Dalton Transactions'
_journal_paper_doi 10.1039/D2DT01903E
_journal_year 2022
_chemical_formula_moiety 'C24 H12 N4 O8 Th, 0.5[C3H7NO], 0.5[C2H6O], 5.5[H2O]'
_chemical_formula_sum 'C26.5 H29.5 N4.5 O14.5 Th'
_chemical_formula_weight 875.08
_chemical_name_common Th-BPYDC-I
_space_group_crystal_system triclinic
_space_group_IT_number 2
_space_group_name_Hall '-P 1'
_space_group_name_H-M_alt 'P -1'
_atom_sites_solution_hydrogens geom
_audit_creation_date 2022-09-09
_audit_creation_method
;
Olex2 1.5
(compiled 2022.04.07 svn.rca3783a0 for OlexSys, GUI svn.r6498)
;
_audit_update_record
;
2022-09-09 deposited with the CCDC.	2022-09-26 downloaded from the CCDC.
;
_cell_angle_alpha 116.395(3)
_cell_angle_beta 98.038(4)
_cell_angle_gamma 104.109(3)
_cell_formula_units_Z 2
_cell_length_a 9.2224(9)
_cell_length_b 14.7467(13)
_cell_length_c 14.9291(16)
_cell_measurement_reflns_used 9928
_cell_measurement_temperature 296.15
_cell_measurement_theta_max 23.869
_cell_measurement_theta_min 2.452
_cell_volume 1690.3(3)
_computing_cell_refinement 'Bruker SMART'
_computing_data_collection 'Bruker SMART'
_computing_data_reduction 'Bruker SAINT'
_computing_molecular_graphics 'Olex2 1.5 (Dolomanov et al., 2009)'
_computing_publication_material 'Olex2 1.5 (Dolomanov et al., 2009)'
_computing_structure_refinement 'SHELXL 2018/1 (Sheldrick, 2015)'
_computing_structure_solution 'SHELXT 2018/2 (Sheldrick, 2018)'
_diffrn_ambient_temperature 296.15
_diffrn_measured_fraction_theta_full 0.983
_diffrn_measured_fraction_theta_max 0.983
_diffrn_measurement_device_type 'CCD area detector'
_diffrn_measurement_method 'phi and omega scans'
_diffrn_radiation_type MoK\a
_diffrn_radiation_wavelength 0.71073
_diffrn_reflns_av_unetI/netI 0.0510
_diffrn_reflns_Laue_measured_fraction_full 0.983
_diffrn_reflns_Laue_measured_fraction_max 0.983
_diffrn_reflns_number 5870
_diffrn_reflns_point_group_measured_fraction_full 0.983
_diffrn_reflns_point_group_measured_fraction_max 0.983
_diffrn_reflns_theta_full 25.027
_diffrn_reflns_theta_max 25.027
_diffrn_reflns_theta_min 2.376
_exptl_absorpt_coefficient_mu 4.482
_exptl_absorpt_correction_T_max 0.7456
_exptl_absorpt_correction_T_min 0.5562
_exptl_absorpt_correction_type multi-scan
_exptl_absorpt_process_details
;
 SADABS 2016/2: Krause, L., Herbst-Irmer, R., Sheldrick G.M. & Stalke D.,
 J. Appl. Cryst. 48 (2015) 3-10
;
_exptl_crystal_colour 'light colourless'
_exptl_crystal_colour_modifier light
_exptl_crystal_colour_primary colourless
_exptl_crystal_density_diffrn 1.719
_exptl_crystal_description block
_exptl_crystal_F_000 852
_exptl_crystal_size_max 0.3
_exptl_crystal_size_mid 0.2
_exptl_crystal_size_min 0.2
_refine_diff_density_max 5.131
_refine_diff_density_min -2.286
_refine_diff_density_rms 0.277
_refine_ls_extinction_coef 0.0118(11)
_refine_ls_extinction_expression Fc^*^=kFc[1+0.001xFc^2^\l^3^/sin(2\q)]^-1/4^
_refine_ls_extinction_method 'SHELXL-2018/1 (Sheldrick 2018)'
_refine_ls_goodness_of_fit_ref 1.084
_refine_ls_hydrogen_treatment constr
_refine_ls_matrix_type full
_refine_ls_number_parameters 335
_refine_ls_number_reflns 5870
_refine_ls_number_restraints 438
_refine_ls_restrained_S_all 1.075
_refine_ls_R_factor_all 0.0652
_refine_ls_R_factor_gt 0.0593
_refine_ls_shift/su_max 0.001
_refine_ls_shift/su_mean 0.000
_refine_ls_structure_factor_coef Fsqd
_refine_ls_weighting_details 'w=1/[\s^2^(Fo^2^)+(0.0757P)^2^+31.8599P] where P=(Fo^2^+2Fc^2^)/3'
_refine_ls_weighting_scheme calc
_refine_ls_wR_factor_gt 0.1497
_refine_ls_wR_factor_ref 0.1550
_reflns_Friedel_coverage 0.000
_reflns_number_gt 5403
_reflns_number_total 5870
_reflns_threshold_expression 'I > 2\s(I)'
_cod_data_source_file d2dt01903e2.cif
_cod_data_source_block thn2_1_0m
_cod_original_formula_sum 'C26.50 H29.50 N4.50 O14.50 Th'
_cod_database_code 7711366
_shelx_shelxl_version_number 2018/1
_shelx_space_group_comment
;
The symmetry employed for this shelxl refinement is uniquely defined
by the following loop, which should always be used as a source of
symmetry information in preference to the above space-group names.
They are only intended as comments.
;
_shelx_estimated_absorpt_t_max 0.468
_shelx_estimated_absorpt_t_min 0.347
_olex2_refinement_description
;
1. Fixed Uiso
 At 1.2 times of:
  All C(H) groups
2. Uiso/Uaniso restraints and constraints
All non-hydrogen atoms have similar U: within 2A with sigma of 0.01 and sigma
for terminal atoms of 0.02 within 2A
All non-hydrogen atoms restrained to be isotropic: with sigma of 0.01 and sigma
for terminal atoms of 0.02
3.a Aromatic/amide H refined with riding coordinates:
 C2(H2), C3(H3), C4(H4), C7(H7), C8(H8), C10(H10), C12(H12), C14(H14),
 C16(H16), C18(H18), C21(H21), C23(H23)
;
_smtbx_masks_special_details
;
A solvent mask was calculated and 174 electrons were 
found in a volume of 752\%A^3^ in 1 void per unit cell. 
This is consistent with the presence of 
0.5[C3H7NO], 0.5[C2H6O] and 5.5[H2O] per Formula Unit 
which account for 176 electrons 
per unit cell.
;
_olex2_submission_special_instructions 'No special instructions were received'

loop_
_space_group_symop_operation_xyz
'x, y, z'
'-x, -y, -z'

loop_
_atom_site_label
_atom_site_type_symbol
_atom_site_fract_x
_atom_site_fract_y
_atom_site_fract_z
_atom_site_U_iso_or_equiv
_atom_site_adp_type
_atom_site_occupancy
_atom_site_site_symmetry_order
_atom_site_calc_flag
_atom_site_refinement_flags_posn
_atom_site_refinement_flags_adp
_atom_site_refinement_flags_occupancy
_atom_site_disorder_assembly
_atom_site_disorder_group
Th1 Th 0.74704(4) 1.01075(3) 0.99339(3) 0.0171(2) Uani 1 1 d . U . . .
O3 O 0.2915(9) 0.8903(7) 0.8368(6) 0.0316(17) Uani 1 1 d . U . . .
O4 O 0.5429(9) 0.9385(6) 0.8374(6) 0.0303(17) Uani 1 1 d . U . . .
O7 O 0.9932(9) 1.1480(7) 1.0878(6) 0.0381(19) Uani 1 1 d . U . . .
O8 O 1.2431(8) 1.1674(6) 1.1205(6) 0.0335(18) Uani 1 1 d . U . . .
O9 O 0.8778(10) 0.9577(7) 1.1005(6) 0.0358(18) Uani 1 1 d . U . . .
O10 O 1.1282(10) 0.9788(8) 1.1358(7) 0.041(2) Uani 1 1 d . U . . .
O11 O 0.2903(9) 0.8298(6) 1.0024(7) 0.0352(18) Uani 1 1 d . U . . .
O12 O 0.5303(9) 0.8901(6) 1.0009(7) 0.0325(17) Uani 1 1 d . U . . .
N5 N 0.6147(15) 0.6272(11) 1.0083(12) 0.061(3) Uani 1 1 d . U . . .
N6 N 1.1327(17) 1.0053(14) 1.4225(11) 0.070(3) Uani 1 1 d . U . . .
N7 N 0.1675(15) 0.6441(10) 0.5288(10) 0.056(3) Uani 1 1 d . U . . .
N8 N 1.3598(14) 1.4765(10) 1.3638(10) 0.056(3) Uani 1 1 d . U . . .
C00F C 0.3991(13) 0.8803(9) 0.7940(8) 0.028(2) Uani 1 1 d . U . . .
C1 C 0.3551(14) 0.7917(10) 0.6847(9) 0.035(2) Uani 1 1 d . U . . .
C2 C 0.2022(16) 0.7300(11) 0.6244(10) 0.046(3) Uani 1 1 d . U . . .
H2 H 0.121512 0.748376 0.650586 0.055 Uiso 1 1 calc R U . . .
C3 C 0.4715(15) 0.7633(11) 0.6401(10) 0.043(3) Uani 1 1 d . U . . .
H3 H 0.575578 0.806024 0.675492 0.051 Uiso 1 1 calc R U . . .
C4 C 0.4339(14) 0.6736(10) 0.5450(9) 0.039(3) Uani 1 1 d . U . . .
H4 H 0.512011 0.653144 0.516802 0.047 Uiso 1 1 calc R U . . .
C5 C 0.2813(16) 0.6141(10) 0.4917(10) 0.041(3) Uani 1 1 d . U . . .
C6 C 1.2443(15) 1.5132(10) 1.3931(10) 0.040(3) Uani 1 1 d . U . . .
C7 C 1.0947(15) 1.4556(10) 1.3364(10) 0.041(3) Uani 1 1 d . U . . .
H7 H 1.016931 1.483700 1.355405 0.050 Uiso 1 1 calc R U . . .
C8 C 1.0568(16) 1.3573(11) 1.2523(11) 0.044(3) Uani 1 1 d . U . . .
H8 H 0.952895 1.317345 1.213998 0.052 Uiso 1 1 calc R U . . .
C9 C 1.1717(14) 1.3159(9) 1.2228(9) 0.032(2) Uani 1 1 d . U . . .
C10 C 1.3254(15) 1.3798(10) 1.2793(10) 0.042(3) Uani 1 1 d . U . . .
H10 H 1.405420 1.355411 1.258398 0.050 Uiso 1 1 calc R U . . .
C11 C 1.1334(12) 1.2021(9) 1.1358(9) 0.027(2) Uani 1 1 d . U . . .
C12 C 0.3241(17) 0.6415(12) 0.9909(14) 0.053(3) Uani 1 1 d . U . . .
H12 H 0.225398 0.647212 0.984730 0.064 Uiso 1 1 calc R U . . .
C13 C 0.4468(14) 0.7233(10) 1.0001(11) 0.038(2) Uani 1 1 d . U . . .
C14 C 0.5929(16) 0.7143(12) 1.0091(13) 0.049(3) Uani 1 1 d . U . . .
H14 H 0.677018 0.769068 1.015739 0.059 Uiso 1 1 calc R U . . .
C15 C 0.4872(17) 0.5473(12) 0.9976(15) 0.055(3) Uani 1 1 d . U . . .
C16 C 0.3423(17) 0.5545(11) 0.9905(14) 0.053(3) Uani 1 1 d . U . . .
H16 H 0.258775 0.500599 0.985623 0.063 Uiso 1 1 calc R U . . .
C17 C 0.4227(13) 0.8220(9) 1.0009(10) 0.030(2) Uani 1 1 d . U . . .
C18 C 0.8648(18) 0.9699(14) 1.2883(12) 0.054(3) Uani 1 1 d . U . . .
H18 H 0.773058 0.956964 1.242449 0.065 Uiso 1 1 calc R U . . .
C19 C 1.0062(13) 0.9693(10) 1.1559(9) 0.030(2) Uani 1 1 d . U . . .
C20 C 1.0010(16) 0.9779(12) 1.2594(10) 0.042(2) Uani 1 1 d . U . . .
C21 C 1.1324(19) 0.9950(15) 1.3301(12) 0.058(3) Uani 1 1 d . U . . .
H21 H 1.225124 0.999429 1.311754 0.069 Uiso 1 1 calc R U . . .
C22 C 0.999(2) 0.9965(16) 1.4475(12) 0.061(3) Uani 1 1 d . U . . .
C23 C 0.8641(19) 0.9809(15) 1.3841(12) 0.058(3) Uani 1 1 d . U . . .
H23 H 0.773623 0.977716 1.405123 0.069 Uiso 1 1 calc R U . . .

loop_
_atom_site_aniso_label
_atom_site_aniso_U_11
_atom_site_aniso_U_22
_atom_site_aniso_U_33
_atom_site_aniso_U_23
_atom_site_aniso_U_13
_atom_site_aniso_U_12
Th1 0.0188(2) 0.0140(2) 0.0181(3) 0.00662(16) 0.00657(15) 0.00687(15)
O3 0.024(3) 0.043(4) 0.024(3) 0.009(3) 0.005(3) 0.022(3)
O4 0.031(4) 0.032(4) 0.016(3) 0.004(3) 0.000(3) 0.011(3)
O7 0.020(3) 0.031(4) 0.032(4) 0.001(3) 0.003(3) -0.009(3)
O8 0.019(3) 0.031(4) 0.035(4) 0.004(3) 0.008(3) 0.009(3)
O9 0.041(4) 0.049(4) 0.031(4) 0.024(3) 0.018(3) 0.026(3)
O10 0.037(4) 0.058(5) 0.031(4) 0.026(3) 0.013(3) 0.013(3)
O11 0.035(4) 0.027(4) 0.056(4) 0.025(3) 0.017(3) 0.021(3)
O12 0.033(4) 0.025(3) 0.042(4) 0.020(3) 0.018(3) 0.002(3)
N5 0.045(5) 0.052(5) 0.092(6) 0.038(4) 0.020(4) 0.022(4)
N6 0.065(5) 0.096(6) 0.052(5) 0.043(4) 0.017(4) 0.024(5)
N7 0.051(5) 0.047(5) 0.041(5) 0.001(4) 0.010(4) 0.015(4)
N8 0.046(5) 0.045(5) 0.047(5) 0.001(4) 0.014(4) 0.012(4)
C00F 0.029(4) 0.032(4) 0.018(4) 0.006(3) 0.004(3) 0.018(3)
C1 0.036(4) 0.032(4) 0.028(4) 0.009(3) 0.008(3) 0.012(3)
C2 0.043(5) 0.042(5) 0.036(5) 0.005(4) 0.009(4) 0.018(4)
C3 0.035(5) 0.040(5) 0.034(5) 0.003(4) 0.016(4) 0.009(4)
C4 0.033(4) 0.034(4) 0.030(4) -0.002(4) 0.018(4) 0.011(4)
C5 0.044(5) 0.035(5) 0.031(4) 0.005(4) 0.014(4) 0.014(4)
C6 0.041(5) 0.032(4) 0.035(5) 0.006(4) 0.013(4) 0.014(4)
C7 0.034(4) 0.034(4) 0.039(5) 0.000(4) 0.010(4) 0.018(4)
C8 0.038(5) 0.037(5) 0.040(5) 0.004(4) 0.008(4) 0.018(4)
C9 0.034(4) 0.026(4) 0.029(4) 0.008(3) 0.010(3) 0.010(3)
C10 0.034(4) 0.033(4) 0.038(5) -0.001(4) 0.014(4) 0.015(4)
C11 0.026(4) 0.023(4) 0.027(4) 0.007(3) 0.011(3) 0.011(3)
C12 0.042(5) 0.040(5) 0.086(6) 0.037(4) 0.019(4) 0.015(4)
C13 0.033(4) 0.031(4) 0.063(5) 0.030(4) 0.018(4) 0.017(3)
C14 0.040(5) 0.043(5) 0.074(6) 0.034(4) 0.020(4) 0.019(4)
C15 0.043(5) 0.045(5) 0.087(6) 0.039(4) 0.018(5) 0.019(4)
C16 0.042(5) 0.037(5) 0.089(6) 0.039(4) 0.021(5) 0.012(4)
C17 0.032(4) 0.024(4) 0.044(4) 0.022(3) 0.011(3) 0.015(3)
C18 0.049(5) 0.080(6) 0.045(5) 0.036(4) 0.019(4) 0.026(4)
C19 0.033(4) 0.047(4) 0.027(4) 0.027(3) 0.016(3) 0.021(3)
C20 0.042(4) 0.063(5) 0.035(4) 0.033(4) 0.018(4) 0.019(4)
C21 0.059(5) 0.081(6) 0.042(5) 0.040(4) 0.012(4) 0.021(5)
C22 0.061(5) 0.088(6) 0.044(5) 0.040(4) 0.023(4) 0.026(5)
C23 0.056(5) 0.087(6) 0.043(5) 0.039(4) 0.025(4) 0.027(5)

loop_
_atom_type_symbol
_atom_type_description
_atom_type_scat_dispersion_real
_atom_type_scat_dispersion_imag
_atom_type_scat_source
C C 0.0033 0.0016 'International Tables Vol C Tables 4.2.6.8 and 6.1.1.4'
H H 0.0000 0.0000 'International Tables Vol C Tables 4.2.6.8 and 6.1.1.4'
N N 0.0061 0.0033 'International Tables Vol C Tables 4.2.6.8 and 6.1.1.4'
O O 0.0106 0.0060 'International Tables Vol C Tables 4.2.6.8 and 6.1.1.4'
Th Th -7.2400 8.8979 'International Tables Vol C Tables 4.2.6.8 and 6.1.1.4'

loop_
_geom_angle_atom_site_label_1
_geom_angle_atom_site_label_2
_geom_angle_atom_site_label_3
_geom_angle
_geom_angle_site_symmetry_1
_geom_angle_site_symmetry_3
_geom_angle_publ_flag
O3 Th1 O8 139.1(3) 2_677 2_777 y
O3 Th1 O11 75.5(3) 2_677 2_677 y
O4 Th1 O3 120.6(3) . 2_677 y
O4 Th1 O8 75.5(3) . 2_777 y
O4 Th1 O10 73.5(3) . 2_777 y
O4 Th1 O11 76.5(3) . 2_677 y
O7 Th1 O3 78.4(3) . 2_677 y
O7 Th1 O4 140.1(3) . . y
O7 Th1 O8 114.6(3) . 2_777 y
O7 Th1 O9 73.9(3) . . y
O7 Th1 O10 74.0(3) . 2_777 y
O7 Th1 O11 75.3(3) . 2_677 y
O7 Th1 O12 145.6(3) . . y
O9 Th1 O3 75.1(3) . 2_677 y
O9 Th1 O4 141.6(3) . . y
O9 Th1 O8 72.2(3) . 2_777 y
O9 Th1 O10 114.1(3) . 2_777 y
O9 Th1 O11 140.9(3) . 2_677 y
O9 Th1 O12 79.5(3) . . y
O10 Th1 O3 146.3(3) 2_777 2_677 y
O10 Th1 O8 71.6(3) 2_777 2_777 y
O10 Th1 O11 79.2(3) 2_777 2_677 y
O11 Th1 O8 144.1(3) 2_677 2_777 y
O12 Th1 O3 73.9(3) . 2_677 y
O12 Th1 O4 73.1(3) . . y
O12 Th1 O8 76.4(3) . 2_777 y
O12 Th1 O10 138.3(3) . 2_777 y
O12 Th1 O11 115.9(3) . 2_677 y
C00F O3 Th1 140.5(7) . 2_677 ?
C00F O4 Th1 141.6(7) . . ?
C11 O7 Th1 166.2(8) . . ?
C11 O8 Th1 132.9(7) . 2_777 ?
C19 O9 Th1 147.7(8) . . ?
C19 O10 Th1 142.7(8) . 2_777 ?
C17 O11 Th1 117.0(7) . 2_677 ?
C17 O12 Th1 175.3(8) . . ?
C14 N5 C15 118.2(12) . . ?
C21 N6 C22 118.3(15) . . ?
C5 N7 C2 120.1(12) . . ?
C10 N8 C6 119.9(12) . . ?
O3 C00F O4 125.5(10) . . ?
O3 C00F C1 117.0(10) . . ?
O4 C00F C1 117.4(10) . . ?
C2 C1 C00F 123.6(11) . . ?
C2 C1 C3 116.9(11) . . ?
C3 C1 C00F 119.4(11) . . ?
N7 C2 C1 121.6(12) . . ?
N7 C2 H2 119.2 . . ?
C1 C2 H2 119.2 . . ?
C1 C3 H3 119.8 . . ?
C4 C3 C1 120.5(12) . . ?
C4 C3 H3 119.8 . . ?
C3 C4 H4 120.3 . . ?
C5 C4 C3 119.5(11) . . ?
C5 C4 H4 120.3 . . ?
N7 C5 C4 121.2(12) . . ?
N7 C5 C6 120.5(12) . 1_444 ?
C4 C5 C6 118.2(11) . 1_444 ?
N8 C6 C5 119.6(12) . 1_666 ?
C7 C6 N8 120.8(12) . . ?
C7 C6 C5 119.4(11) . 1_666 ?
C6 C7 H7 119.8 . . ?
C6 C7 C8 120.3(12) . . ?
C8 C7 H7 119.8 . . ?
C7 C8 H8 119.9 . . ?
C7 C8 C9 120.1(13) . . ?
C9 C8 H8 119.9 . . ?
C8 C9 C10 118.1(11) . . ?
C8 C9 C11 121.7(11) . . ?
C10 C9 C11 120.1(10) . . ?
N8 C10 C9 120.5(11) . . ?
N8 C10 H10 119.7 . . ?
C9 C10 H10 119.7 . . ?
O7 C11 C9 117.4(10) . . ?
O8 C11 O7 124.8(10) . . ?
O8 C11 C9 117.7(10) . . ?
C13 C12 H12 118.9 . . ?
C16 C12 H12 118.9 . . ?
C16 C12 C13 122.1(14) . . ?
C12 C13 C14 118.7(12) . . ?
C12 C13 C17 121.0(11) . . ?
C14 C13 C17 120.3(11) . . ?
N5 C14 C13 120.5(13) . . ?
N5 C14 H14 119.7 . . ?
C13 C14 H14 119.7 . . ?
N5 C15 C15 118.2(16) . 2_667 ?
C16 C15 N5 122.7(13) . . ?
C16 C15 C15 118.9(17) . 2_667 ?
C12 C16 C15 117.7(13) . . ?
C12 C16 H16 121.1 . . ?
C15 C16 H16 121.1 . . ?
O11 C17 C13 117.0(10) . . ?
O12 C17 O11 122.9(10) . . ?
O12 C17 C13 120.1(10) . . ?
C20 C18 H18 119.9 . . ?
C23 C18 H18 119.9 . . ?
C23 C18 C20 120.3(14) . . ?
O9 C19 C20 114.6(10) . . ?
O10 C19 O9 126.8(10) . . ?
O10 C19 C20 118.5(11) . . ?
C18 C20 C19 121.4(12) . . ?
C18 C20 C21 117.0(13) . . ?
C21 C20 C19 121.5(12) . . ?
N6 C21 C20 123.0(15) . . ?
N6 C21 H21 118.5 . . ?
C20 C21 H21 118.5 . . ?
N6 C22 C22 117.4(19) . 2_778 ?
N6 C22 C23 123.3(14) . . ?
C23 C22 C22 119.4(18) . 2_778 ?
C18 C23 H23 121.0 . . ?
C22 C23 C18 118.0(14) . . ?
C22 C23 H23 121.0 . . ?

loop_
_geom_bond_atom_site_label_1
_geom_bond_atom_site_label_2
_geom_bond_distance
_geom_bond_site_symmetry_2
_geom_bond_publ_flag
Th1 O3 2.428(7) 2_677 y
Th1 O4 2.386(7) . y
Th1 O7 2.359(7) . y
Th1 O8 2.447(8) 2_777 y
Th1 O9 2.378(8) . y
Th1 O10 2.423(8) 2_777 y
Th1 O11 2.433(7) 2_677 y
Th1 O12 2.383(7) . y
O3 C00F 1.256(13) . ?
O4 C00F 1.274(14) . ?
O7 C11 1.246(13) . ?
O8 C11 1.245(13) . ?
O9 C19 1.272(14) . ?
O10 C19 1.196(14) . ?
O11 C17 1.256(14) . ?
O12 C17 1.228(14) . ?
N5 C14 1.343(19) . ?
N5 C15 1.38(2) . ?
N6 C21 1.32(2) . ?
N6 C22 1.33(2) . ?
N7 C2 1.345(17) . ?
N7 C5 1.333(17) . ?
N8 C6 1.349(17) . ?
N8 C10 1.340(17) . ?
C00F C1 1.482(15) . ?
C1 C2 1.385(18) . ?
C1 C3 1.394(17) . ?
C2 H2 0.9300 . ?
C3 H3 0.9300 . ?
C3 C4 1.362(17) . ?
C4 H4 0.9300 . ?
C4 C5 1.360(18) . ?
C5 C6 1.470(17) 1_444 ?
C6 C7 1.343(18) . ?
C7 H7 0.9300 . ?
C7 C8 1.346(18) . ?
C8 H8 0.9300 . ?
C8 C9 1.378(17) . ?
C9 C10 1.384(18) . ?
C9 C11 1.507(15) . ?
C10 H10 0.9300 . ?
C12 H12 0.9300 . ?
C12 C13 1.377(18) . ?
C12 C16 1.33(2) . ?
C13 C14 1.380(18) . ?
C13 C17 1.520(15) . ?
C14 H14 0.9300 . ?
C15 C15 1.50(3) 2_667 ?
C15 C16 1.36(2) . ?
C16 H16 0.9300 . ?
C18 H18 0.9300 . ?
C18 C20 1.379(19) . ?
C18 C23 1.37(2) . ?
C19 C20 1.502(16) . ?
C20 C21 1.38(2) . ?
C21 H21 0.9300 . ?
C22 C22 1.52(3) 2_778 ?
C22 C23 1.36(2) . ?
C23 H23 0.9300 . ?

loop_
_geom_torsion_atom_site_label_1
_geom_torsion_atom_site_label_2
_geom_torsion_atom_site_label_3
_geom_torsion_atom_site_label_4
_geom_torsion
_geom_torsion_site_symmetry_1
_geom_torsion_site_symmetry_2
_geom_torsion_site_symmetry_3
_geom_torsion_site_symmetry_4
_geom_torsion_publ_flag
Th1 O3 C00F O4 -7(2) 2_677 . . . ?
Th1 O3 C00F C1 170.9(8) 2_677 . . . ?
Th1 O4 C00F O3 47.1(18) . . . . ?
Th1 O4 C00F C1 -131.3(10) . . . . ?
Th1 O7 C11 O8 29(4) . . . . ?
Th1 O7 C11 C9 -147(3) . . . . ?
Th1 O8 C11 O7 -3.6(19) 2_777 . . . ?
Th1 O8 C11 C9 172.8(8) 2_777 . . . ?
Th1 O9 C19 O10 -42(2) . . . . ?
Th1 O9 C19 C20 134.1(12) . . . . ?
Th1 O10 C19 O9 1(2) 2_777 . . . ?
Th1 O10 C19 C20 -174.6(10) 2_777 . . . ?
Th1 O11 C17 O12 -0.4(16) 2_677 . . . ?
Th1 O11 C17 C13 179.0(9) 2_677 . . . ?
O3 C00F C1 C2 8.8(19) . . . . ?
O3 C00F C1 C3 -167.5(12) . . . . ?
O4 C00F C1 C2 -172.6(12) . . . . ?
O4 C00F C1 C3 11.0(18) . . . . ?
O9 C19 C20 C18 2(2) . . . . ?
O9 C19 C20 C21 -177.4(14) . . . . ?
O10 C19 C20 C18 178.6(14) . . . . ?
O10 C19 C20 C21 -1(2) . . . . ?
N5 C15 C16 C12 2(3) . . . . ?
N6 C22 C23 C18 2(3) . . . . ?
N8 C6 C7 C8 4(2) . . . . ?
C00F C1 C2 N7 -173.9(14) . . . . ?
C00F C1 C3 C4 171.4(13) . . . . ?
C1 C3 C4 C5 3(2) . . . . ?
C2 N7 C5 C4 -5(2) . . . . ?
C2 N7 C5 C6 172.6(14) . . . 1_444 ?
C2 C1 C3 C4 -5(2) . . . . ?
C3 C1 C2 N7 3(2) . . . . ?
C3 C4 C5 N7 3(2) . . . . ?
C3 C4 C5 C6 -175.4(14) . . . 1_444 ?
C5 N7 C2 C1 3(2) . . . . ?
C5 C6 C7 C8 -172.5(14) 1_666 . . . ?
C6 N8 C10 C9 -1(2) . . . . ?
C6 C7 C8 C9 -1(2) . . . . ?
C7 C8 C9 C10 -3(2) . . . . ?
C7 C8 C9 C11 173.8(13) . . . . ?
C8 C9 C10 N8 4(2) . . . . ?
C8 C9 C11 O7 3.4(18) . . . . ?
C8 C9 C11 O8 -173.4(12) . . . . ?
C10 N8 C6 C5 173.7(14) . . . 1_666 ?
C10 N8 C6 C7 -2(2) . . . . ?
C10 C9 C11 O7 179.8(12) . . . . ?
C10 C9 C11 O8 3.1(18) . . . . ?
C11 C9 C10 N8 -172.7(13) . . . . ?
C12 C13 C14 N5 0(2) . . . . ?
C12 C13 C17 O11 6(2) . . . . ?
C12 C13 C17 O12 -174.3(14) . . . . ?
C13 C12 C16 C15 -1(3) . . . . ?
C14 N5 C15 C15 -176.9(19) . . . 2_667 ?
C14 N5 C15 C16 -2(3) . . . . ?
C14 C13 C17 O11 -173.4(13) . . . . ?
C14 C13 C17 O12 6(2) . . . . ?
C15 N5 C14 C13 0(2) . . . . ?
C15 C15 C16 C12 177(2) 2_667 . . . ?
C16 C12 C13 C14 0(3) . . . . ?
C16 C12 C13 C17 -179.6(15) . . . . ?
C17 C13 C14 N5 -180.0(14) . . . . ?
C18 C20 C21 N6 -1(3) . . . . ?
C19 C20 C21 N6 178.5(16) . . . . ?
C20 C18 C23 C22 -2(3) . . . . ?
C21 N6 C22 C22 177(2) . . . 2_778 ?
C21 N6 C22 C23 -2(3) . . . . ?
C22 N6 C21 C20 1(3) . . . . ?
C22 C22 C23 C18 -177(2) 2_778 . . . ?
C23 C18 C20 C19 -178.3(15) . . . . ?
C23 C18 C20 C21 1(2) . . . . ?

loop_
_smtbx_masks_void_nr
_smtbx_masks_void_average_x
_smtbx_masks_void_average_y
_smtbx_masks_void_average_z
_smtbx_masks_void_volume
_smtbx_masks_void_count_electrons
_smtbx_masks_void_content
1 -0.805 -0.329 0.171 751.5 174.5 '1 DMF,1 EtOH,11 water'
